data_4333562
loop_
_publ_author_name
'Arunasis Bhattacharyya'
'Eunja Kim'
'Philippe F. Weck'
'Paul M. Forster'
'Kenneth R. Czerwinski'

_publ_contact_author_address
;Paul M. Forster
Department of Chemistry
University of Nevada, Las Vegas
4505 South Maryland Parkway, Box 454003
Las Vegas, NV 89154-4003
;
_publ_contact_author_email paul.forster@unlv.edu
_publ_contact_author_name 'Paul Forster'
_publ_contact_author_phone 702-895-3753
_publ_section_title
;
 Trivalent Actinide and Lanthanide Complexation of
 5,6-Dialkyl-2,6-bis(1,2,4-triazin-3-yl)pyridine (RBTP; R = H, Me, Et)
 Derivatives: A Combined Experimental and First-Principles Study
;
_journal_name_full 'Inorganic Chemistry'
_journal_page_first 761
_journal_page_last 776
_journal_paper_doi 10.1021/ic301881w
_journal_volume 52
_journal_year 2013
_chemical_formula_sum 'C21 H28 Eu N11 O10'
_chemical_formula_weight 746.50
_chemical_name_systematic
; 
 ? 
;
_space_group_IT_number 2
_symmetry_cell_setting triclinic
_symmetry_space_group_name_Hall '-P 1'
_symmetry_space_group_name_H-M 'P -1'
_atom_sites_solution_hydrogens geom
_atom_sites_solution_primary direct
_atom_sites_solution_secondary difmap
_audit_creation_method SHELXL-97
_cell_angle_alpha 85.963(3)
_cell_angle_beta 87.125(3)
_cell_angle_gamma 84.520(3)
_cell_formula_units_Z 2
_cell_length_a 7.8334(14)
_cell_length_b 9.8055(18)
_cell_length_c 18.715(3)
_cell_measurement_reflns_used 8039
_cell_measurement_temperature 100(2)
_cell_measurement_theta_max 65.937
_cell_measurement_theta_min 4.844
_cell_volume 1426.0(4)
_computing_cell_refinement SAINT
_computing_data_collection 'APEX II'
_computing_data_reduction SAINT
_computing_molecular_graphics 'Diamond 3.1'
_computing_structure_refinement 'SHELXL-97 (Sheldrick, 2008)'
_computing_structure_solution 'SHELXS-97 (Sheldrick, 2008)'
_diffrn_ambient_temperature 100(2)
_diffrn_detector_area_resol_mean 1024x1024
_diffrn_measured_fraction_theta_full 0.990
_diffrn_measured_fraction_theta_max 0.990
_diffrn_measurement_device_type Bruker
_diffrn_measurement_method omega
_diffrn_radiation_monochromator graphite
_diffrn_radiation_source 'fine-focus sealed tube'
_diffrn_radiation_type MoK\a
_diffrn_radiation_wavelength 0.71073
_diffrn_reflns_av_R_equivalents 0.0000
_diffrn_reflns_av_sigmaI/netI 0.0327
_diffrn_reflns_limit_h_max 11
_diffrn_reflns_limit_h_min -11
_diffrn_reflns_limit_k_max 14
_diffrn_reflns_limit_k_min -13
_diffrn_reflns_limit_l_max 26
_diffrn_reflns_limit_l_min 0
_diffrn_reflns_number 8615
_diffrn_reflns_theta_full 30.51
_diffrn_reflns_theta_max 30.51
_diffrn_reflns_theta_min 2.09
_exptl_absorpt_coefficient_mu 2.272
_exptl_absorpt_correction_T_max 0.746572
_exptl_absorpt_correction_T_min 0.654160
_exptl_absorpt_correction_type multi-scan
_exptl_absorpt_process_details Twin_abs
_exptl_crystal_colour colourless
_exptl_crystal_density_diffrn 1.739
_exptl_crystal_description block
_exptl_crystal_F_000 748
_exptl_crystal_size_max 0.12
_exptl_crystal_size_mid 0.06
_exptl_crystal_size_min 0.06
_refine_diff_density_max 1.708
_refine_diff_density_min -1.104
_refine_diff_density_rms 0.121
_refine_ls_extinction_method none
_refine_ls_goodness_of_fit_ref 1.111
_refine_ls_hydrogen_treatment constr
_refine_ls_matrix_type full
_refine_ls_number_parameters 394
_refine_ls_number_reflns 8615
_refine_ls_number_restraints 0
_refine_ls_restrained_S_all 1.111
_refine_ls_R_factor_all 0.0260
_refine_ls_R_factor_gt 0.0250
_refine_ls_shift/su_max 0.002
_refine_ls_shift/su_mean 0.000
_refine_ls_structure_factor_coef Fsqd
_refine_ls_weighting_details 'calc w=1/[\s^2^(Fo^2^)+(0.0189P)^2^+1.6920P] where P=(Fo^2^+2Fc^2^)/3'
_refine_ls_weighting_scheme calc
_refine_ls_wR_factor_gt 0.0575
_refine_ls_wR_factor_ref 0.0579
_reflns_number_gt 8453
_reflns_number_total 8615
_reflns_threshold_expression >2sigma(I)
_cod_data_source_file ic301881w_si_002_4.cif
_cod_data_source_block 3
_cod_original_cell_volume 1426.1(4)
_cod_database_code 4333562

loop_
_symmetry_equiv_pos_as_xyz
'x, y, z'
'-x, -y, -z'

loop_
_atom_site_label
_atom_site_type_symbol
_atom_site_fract_x
_atom_site_fract_y
_atom_site_fract_z
_atom_site_U_iso_or_equiv
_atom_site_adp_type
_atom_site_occupancy
_atom_site_symmetry_multiplicity
_atom_site_calc_flag
_atom_site_refinement_flags
C1 C 0.7008(5) 0.7998(4) 1.04808(18) 0.0226(7) Uani 1 1 d .
H1A H 0.5999 0.7998 1.0192 0.034 Uiso 1 1 calc R
H1B H 0.6815 0.7486 1.0942 0.034 Uiso 1 1 calc R
H1C H 0.8016 0.7562 1.0226 0.034 Uiso 1 1 calc R
C2 C 0.7311(5) 0.9469(4) 1.06095(16) 0.0177(6) Uani 1 1 d .
H2A H 0.6275 0.9900 1.0859 0.021 Uiso 1 1 calc R
H2B H 0.8275 0.9449 1.0934 0.021 Uiso 1 1 calc R
C3 C 0.7710(4) 1.0358(3) 0.99435(15) 0.0136(6) Uani 1 1 d .
C4 C 0.8085(4) 1.1755(3) 0.99835(16) 0.0144(6) Uani 1 1 d .
C5 C 0.8117(4) 1.2381(3) 1.06913(16) 0.0193(6) Uani 1 1 d .
H5A H 0.9072 1.1901 1.0965 0.023 Uiso 1 1 calc R
H5B H 0.7033 1.2234 1.0969 0.023 Uiso 1 1 calc R
C6 C 0.8336(6) 1.3912(4) 1.0623(2) 0.0299(8) Uani 1 1 d .
H6A H 0.7407 1.4395 1.0346 0.045 Uiso 1 1 calc R
H6B H 0.9443 1.4063 1.0378 0.045 Uiso 1 1 calc R
H6C H 0.8298 1.4262 1.1102 0.045 Uiso 1 1 calc R
C7 C 0.8340(4) 1.1899(3) 0.87660(17) 0.0133(6) Uani 1 1 d .
C8 C 0.8654(4) 1.2750(3) 0.80919(16) 0.0121(6) Uani 1 1 d .
C9 C 0.9176(4) 1.4062(3) 0.81165(17) 0.0152(6) Uani 1 1 d .
H9 H 0.9353 1.4425 0.8561 0.018 Uiso 1 1 calc R
C10 C 0.9432(4) 1.4826(3) 0.7474(2) 0.0169(5) Uani 1 1 d .
H10 H 0.9814 1.5717 0.7472 0.020 Uiso 1 1 calc R
C11 C 0.9123(4) 1.4276(3) 0.68338(17) 0.0160(6) Uani 1 1 d .
H11 H 0.9274 1.4785 0.6388 0.019 Uiso 1 1 calc R
C12 C 0.8583(4) 1.2957(3) 0.68626(17) 0.0135(6) Uani 1 1 d .
C13 C 0.8132(4) 1.2360(3) 0.61989(17) 0.0144(6) Uani 1 1 d .
C14 C 0.7671(4) 1.2634(3) 0.50093(16) 0.0163(6) Uani 1 1 d .
C15 C 0.7401(5) 1.3534(3) 0.43325(17) 0.0200(6) Uani 1 1 d .
H15A H 0.6296 1.3360 0.4138 0.024 Uiso 1 1 calc R
H15B H 0.8324 1.3268 0.3974 0.024 Uiso 1 1 calc R
C16 C 0.7387(5) 1.5062(4) 0.44285(16) 0.0243(6) Uani 1 1 d .
H16A H 0.7160 1.5579 0.3971 0.036 Uiso 1 1 calc R
H16B H 0.8504 1.5257 0.4590 0.036 Uiso 1 1 calc R
H16C H 0.6487 1.5336 0.4787 0.036 Uiso 1 1 calc R
C17 C 0.7512(4) 1.1190(3) 0.50307(17) 0.0158(6) Uani 1 1 d .
C18 C 0.7324(5) 1.0476(4) 0.43569(18) 0.0220(7) Uani 1 1 d .
H18A H 0.8234 1.0734 0.4001 0.026 Uiso 1 1 calc R
H18B H 0.6204 1.0809 0.4156 0.026 Uiso 1 1 calc R
C19 C 0.7432(5) 0.8912(4) 0.4465(2) 0.0242(8) Uani 1 1 d .
H19A H 0.7388 0.8518 0.4000 0.036 Uiso 1 1 calc R
H19B H 0.6465 0.8640 0.4778 0.036 Uiso 1 1 calc R
H19C H 0.8513 0.8573 0.4686 0.036 Uiso 1 1 calc R
C20 C 1.3470(4) 1.6254(3) 0.7519(2) 0.0216(6) Uani 1 1 d .
C21 C 1.4649(6) 1.5016(4) 0.7566(4) 0.0492(13) Uani 1 1 d .
H21A H 1.3998 1.4208 0.7586 0.074 Uiso 1 1 calc R
H21B H 1.5304 1.4998 0.7999 0.074 Uiso 1 1 calc R
H21C H 1.5439 1.5007 0.7143 0.074 Uiso 1 1 calc R
Eu01 Eu 0.746141(19) 0.972114(16) 0.747470(10) 0.01083(3) Uani 1 1 d .
N1 N 0.7674(4) 0.9818(3) 0.93166(14) 0.0150(5) Uani 1 1 d .
N2 N 0.7980(4) 1.0612(3) 0.87094(12) 0.0136(5) Uani 1 1 d .
N3 N 0.8416(3) 1.2505(3) 0.93883(14) 0.0150(5) Uani 1 1 d .
N4 N 0.8392(3) 1.2184(2) 0.74776(18) 0.0122(4) Uani 1 1 d .
N5 N 0.7516(4) 1.0444(3) 0.56465(15) 0.0178(6) Uani 1 1 d .
N6 N 0.7790(4) 1.1058(3) 0.62534(14) 0.0162(6) Uani 1 1 d .
N7 N 0.8044(4) 1.3196(3) 0.55944(14) 0.0166(5) Uani 1 1 d .
N8 N 0.7620(4) 0.7636(3) 0.64138(15) 0.0192(6) Uani 1 1 d .
N9 N 0.3986(3) 1.1289(2) 0.75269(17) 0.0173(5) Uani 1 1 d .
N10 N 0.6786(4) 0.7500(3) 0.85110(16) 0.0204(6) Uani 1 1 d .
N11 N 1.2533(3) 1.7198(3) 0.74784(19) 0.0223(5) Uani 1 1 d .
O1 O 0.8272(3) 0.7617(2) 0.82157(12) 0.0197(5) Uani 1 1 d .
O2 O 0.5615(3) 0.8461(2) 0.83359(12) 0.0195(4) Uani 1 1 d .
O3 O 0.6485(4) 0.6531(3) 0.89270(15) 0.0321(6) Uani 1 1 d .
O4 O 0.8968(3) 0.8082(2) 0.66154(12) 0.0202(5) Uani 1 1 d .
O5 O 0.6225(3) 0.8051(3) 0.67434(13) 0.0211(5) Uani 1 1 d .
O6 O 0.7644(4) 0.6853(3) 0.59316(13) 0.0267(6) Uani 1 1 d .
O7 O 0.4370(3) 1.0342(3) 0.71110(14) 0.0252(5) Uani 1 1 d .
O8 O 0.5149(3) 1.1589(3) 0.79189(14) 0.0232(5) Uani 1 1 d .
O9 O 0.2513(3) 1.1884(2) 0.75668(16) 0.0250(5) Uani 1 1 d .
O10 O 1.0515(2) 0.9674(2) 0.75038(15) 0.0200(4) Uani 1 1 d .
H01B H 1.1005 0.8955 0.7285 0.030 Uiso 1 1 d R
H01A H 1.0869 1.0430 0.7281 0.030 Uiso 1 1 d R

loop_
_atom_site_aniso_label
_atom_site_aniso_U_11
_atom_site_aniso_U_22
_atom_site_aniso_U_33
_atom_site_aniso_U_23
_atom_site_aniso_U_13
_atom_site_aniso_U_12
C1 0.0304(18) 0.0200(16) 0.0172(15) 0.0023(13) 0.0020(13) -0.0048(14)
C2 0.0211(16) 0.0185(17) 0.0135(12) -0.0007(12) -0.0013(12) -0.0021(12)
C3 0.0120(13) 0.0171(15) 0.0116(12) -0.0007(10) -0.0013(10) -0.0003(11)
C4 0.0126(14) 0.0176(15) 0.0133(13) -0.0045(11) -0.0009(11) -0.0008(11)
C5 0.0254(16) 0.0211(16) 0.0123(13) -0.0046(12) 0.0011(12) -0.0061(13)
C6 0.047(2) 0.0246(18) 0.0206(17) -0.0085(14) 0.0056(16) -0.0148(17)
C7 0.0101(13) 0.0145(14) 0.0153(14) -0.0025(11) -0.0019(11) 0.0006(11)
C8 0.0097(13) 0.0136(14) 0.0130(13) -0.0030(11) -0.0009(10) 0.0006(11)
C9 0.0151(15) 0.0151(15) 0.0163(15) -0.0061(11) -0.0011(11) -0.0012(12)
C10 0.0167(12) 0.0127(12) 0.0221(13) -0.0033(14) -0.0006(14) -0.0036(9)
C11 0.0179(15) 0.0133(14) 0.0165(14) 0.0002(11) 0.0008(12) -0.0017(11)
C12 0.0135(14) 0.0143(14) 0.0132(13) -0.0024(11) 0.0000(11) -0.0023(11)
C13 0.0152(14) 0.0143(14) 0.0133(13) -0.0003(11) -0.0002(11) 0.0000(11)
C14 0.0167(14) 0.0168(14) 0.0147(13) 0.0014(11) 0.0000(11) 0.0008(11)
C15 0.0276(17) 0.0194(15) 0.0124(13) 0.0006(11) -0.0021(12) 0.0003(13)
C16 0.0332(18) 0.0182(14) 0.0210(13) 0.0023(16) -0.0014(15) -0.0026(13)
C17 0.0161(15) 0.0178(15) 0.0136(13) -0.0027(11) -0.0007(11) -0.0013(12)
C18 0.0297(18) 0.0210(16) 0.0159(14) -0.0021(12) -0.0059(13) -0.0013(15)
C19 0.035(2) 0.0182(17) 0.0205(16) -0.0056(13) -0.0076(14) 0.0017(15)
C20 0.0202(13) 0.0224(14) 0.0229(14) -0.0027(14) -0.0046(14) -0.0034(11)
C21 0.037(2) 0.027(2) 0.085(4) -0.013(3) -0.021(3) 0.0104(16)
Eu01 0.01088(5) 0.01078(5) 0.01101(5) -0.00154(7) -0.00062(6) -0.00125(3)
N1 0.0155(12) 0.0144(12) 0.0150(12) 0.0006(10) -0.0003(10) -0.0014(10)
N2 0.0159(11) 0.0133(13) 0.0120(10) -0.0019(10) -0.0016(10) -0.0027(9)
N3 0.0140(12) 0.0179(12) 0.0134(12) -0.0036(9) -0.0008(9) -0.0022(10)
N4 0.0121(9) 0.0116(10) 0.0120(10) 0.0010(12) 0.0029(11) 0.0008(7)
N5 0.0254(14) 0.0174(13) 0.0113(12) -0.0023(9) -0.0041(10) -0.0034(11)
N6 0.0221(15) 0.0150(12) 0.0120(11) -0.0027(10) -0.0018(10) -0.0022(12)
N7 0.0188(13) 0.0159(12) 0.0150(12) -0.0007(10) 0.0001(10) -0.0012(10)
N8 0.0295(15) 0.0124(12) 0.0153(12) -0.0015(10) -0.0026(11) 0.0017(11)
N9 0.0127(10) 0.0166(11) 0.0226(12) -0.0004(12) -0.0011(12) -0.0014(8)
N10 0.0314(16) 0.0142(13) 0.0166(13) -0.0010(10) 0.0002(12) -0.0083(12)
N11 0.0205(12) 0.0214(13) 0.0244(13) -0.0017(13) -0.0015(14) 0.0006(10)
O1 0.0230(12) 0.0167(11) 0.0183(11) -0.0004(9) 0.0022(9) 0.0024(9)
O2 0.0193(11) 0.0224(12) 0.0171(11) 0.0005(9) -0.0019(9) -0.0050(9)
O3 0.0513(18) 0.0191(13) 0.0259(14) 0.0046(10) 0.0058(13) -0.0110(12)
O4 0.0215(12) 0.0208(12) 0.0183(11) -0.0052(9) -0.0032(9) 0.0022(9)
O5 0.0204(12) 0.0229(12) 0.0215(12) -0.0078(10) -0.0013(9) -0.0055(9)
O6 0.0447(16) 0.0178(12) 0.0181(11) -0.0086(9) -0.0071(11) 0.0022(11)
O7 0.0218(12) 0.0289(13) 0.0253(13) -0.0104(10) -0.0070(10) 0.0055(10)
O8 0.0141(11) 0.0236(12) 0.0333(14) -0.0100(10) -0.0043(10) -0.0006(9)
O9 0.0132(10) 0.0217(11) 0.0401(15) -0.0070(12) -0.0028(11) 0.0030(8)
O10 0.0142(9) 0.0158(10) 0.0303(11) -0.0043(11) -0.0017(11) -0.0003(7)

loop_
_atom_type_symbol
_atom_type_description
_atom_type_scat_dispersion_real
_atom_type_scat_dispersion_imag
_atom_type_scat_source
C C 0.0033 0.0016 'International Tables Vol C Tables 4.2.6.8 and 6.1.1.4'
H H 0.0000 0.0000 'International Tables Vol C Tables 4.2.6.8 and 6.1.1.4'
N N 0.0061 0.0033 'International Tables Vol C Tables 4.2.6.8 and 6.1.1.4'
O O 0.0106 0.0060 'International Tables Vol C Tables 4.2.6.8 and 6.1.1.4'
Eu Eu -0.1578 3.6682 'International Tables Vol C Tables 4.2.6.8 and 6.1.1.4'

loop_
_geom_angle_atom_site_label_1
_geom_angle_atom_site_label_2
_geom_angle_atom_site_label_3
_geom_angle
C3 C2 C1 115.1(3)
N1 C3 C4 120.8(3)
N1 C3 C2 117.8(3)
C4 C3 C2 121.3(3)
N3 C4 C3 119.6(3)
N3 C4 C5 119.1(3)
C3 C4 C5 121.3(3)
C4 C5 C6 113.7(3)
N2 C7 N3 125.2(3)
N2 C7 C8 117.7(3)
N3 C7 C8 117.1(3)
N4 C8 C9 123.3(3)
N4 C8 C7 116.4(3)
C9 C8 C7 120.3(3)
C10 C9 C8 118.2(3)
C9 C10 C11 119.4(2)
C10 C11 C12 118.3(3)
N4 C12 C11 123.1(3)
N4 C12 C13 116.6(3)
C11 C12 C13 120.3(3)
N6 C13 N7 125.3(3)
N6 C13 C12 117.1(3)
N7 C13 C12 117.6(3)
N7 C14 C17 119.7(3)
N7 C14 C15 119.0(3)
C17 C14 C15 121.3(3)
C14 C15 C16 114.3(3)
N5 C17 C14 120.7(3)
N5 C17 C18 118.0(3)
C14 C17 C18 121.3(3)
C17 C18 C19 114.2(3)
N11 C20 C21 178.6(4)
O10 Eu01 O1 76.48(8)
O10 Eu01 O2 125.46(8)
O1 Eu01 O2 52.48(8)
O10 Eu01 O5 118.53(8)
O1 Eu01 O5 81.70(8)
O2 Eu01 O5 75.73(8)
O10 Eu01 O4 68.15(8)
O1 Eu01 O4 74.90(8)
O2 Eu01 O4 109.38(8)
O5 Eu01 O4 50.75(8)
O10 Eu01 O7 161.48(9)
O1 Eu01 O7 121.31(9)
O2 Eu01 O7 73.00(9)
O5 Eu01 O7 63.76(8)
O4 Eu01 O7 109.37(8)
O10 Eu01 N6 85.63(9)
O1 Eu01 N6 146.91(9)
O2 Eu01 N6 148.01(8)
O5 Eu01 N6 82.82(9)
O4 Eu01 N6 72.64(9)
O7 Eu01 N6 76.32(9)
O10 Eu01 N4 69.26(7)
O1 Eu01 N4 131.69(9)
O2 Eu01 N4 130.32(9)
O5 Eu01 N4 144.84(10)
O4 Eu01 N4 119.34(9)
O7 Eu01 N4 98.30(8)
N6 Eu01 N4 62.98(10)
O10 Eu01 N2 75.72(9)
O1 Eu01 N2 76.50(8)
O2 Eu01 N2 74.96(9)
O5 Eu01 N2 150.25(9)
O4 Eu01 N2 138.00(9)
O7 Eu01 N2 111.63(9)
N6 Eu01 N2 125.93(8)
N4 Eu01 N2 62.96(10)
O10 Eu01 O8 128.24(7)
O1 Eu01 O8 121.69(9)
O2 Eu01 O8 75.64(8)
O5 Eu01 O8 112.22(8)
O4 Eu01 O8 156.99(8)
O7 Eu01 O8 49.45(8)
N6 Eu01 O8 91.25(9)
N4 Eu01 O8 63.63(8)
N2 Eu01 O8 64.86(9)
O10 Eu01 N10 101.19(9)
O1 Eu01 N10 26.09(8)
O2 Eu01 N10 26.40(8)
O5 Eu01 N10 76.86(8)
O4 Eu01 N10 91.74(8)
O7 Eu01 N10 97.20(9)
N6 Eu01 N10 159.43(9)
N4 Eu01 N10 137.59(10)
N2 Eu01 N10 74.63(9)
O8 Eu01 N10 99.30(9)
O10 Eu01 N8 93.45(8)
O1 Eu01 N8 78.56(8)
O2 Eu01 N8 93.89(8)
O5 Eu01 N8 25.50(8)
O4 Eu01 N8 25.34(8)
O7 Eu01 N8 85.91(8)
N6 Eu01 N8 74.93(9)
N4 Eu01 N8 135.03(9)
N2 Eu01 N8 154.51(8)
O8 Eu01 N8 135.36(8)
N10 Eu01 N8 85.23(8)
C3 N1 N2 118.8(3)
C7 N2 N1 118.8(3)
C7 N2 Eu01 121.1(2)
N1 N2 Eu01 119.6(2)
C4 N3 C7 116.7(3)
C12 N4 C8 117.6(2)
C12 N4 Eu01 120.9(2)
C8 N4 Eu01 121.5(2)
C17 N5 N6 118.6(3)
C13 N6 N5 118.7(3)
C13 N6 Eu01 121.8(2)
N5 N6 Eu01 119.4(2)
C14 N7 C13 116.3(3)
O6 N8 O4 122.4(3)
O6 N8 O5 121.6(3)
O4 N8 O5 116.0(3)
O6 N8 Eu01 174.7(2)
O4 N8 Eu01 58.71(15)
O5 N8 Eu01 57.58(15)
O9 N9 O7 121.6(3)
O9 N9 O8 121.1(3)
O7 N9 O8 117.3(2)
O9 N9 Eu01 176.9(2)
O7 N9 Eu01 57.61(15)
O8 N9 Eu01 59.73(15)
O3 N10 O1 122.1(3)
O3 N10 O2 122.0(3)
O1 N10 O2 115.9(3)
O3 N10 Eu01 177.4(2)
O1 N10 Eu01 57.83(15)
O2 N10 Eu01 58.10(15)
N10 O1 Eu01 96.08(18)
N10 O2 Eu01 95.50(18)
N8 O4 Eu01 95.95(18)
N8 O5 Eu01 96.92(18)
N9 O7 Eu01 97.81(17)
N9 O8 Eu01 95.39(17)

loop_
_geom_bond_atom_site_label_1
_geom_bond_atom_site_label_2
_geom_bond_distance
C1 C2 1.522(5)
C2 C3 1.507(4)
C3 N1 1.324(4)
C3 C4 1.435(4)
C4 N3 1.320(4)
C4 C5 1.501(4)
C5 C6 1.522(5)
C7 N2 1.332(4)
C7 N3 1.350(4)
C7 C8 1.486(4)
C8 N4 1.345(4)
C8 C9 1.391(4)
C9 C10 1.387(5)
C10 C11 1.389(5)
C11 C12 1.395(4)
C12 N4 1.343(4)
C12 C13 1.482(4)
C13 N6 1.325(4)
C13 N7 1.350(4)
C14 N7 1.317(4)
C14 C17 1.431(4)
C14 C15 1.504(4)
C15 C16 1.521(5)
C17 N5 1.321(4)
C17 C18 1.505(4)
C18 C19 1.528(5)
C20 N11 1.126(4)
C20 C21 1.454(5)
Eu01 O10 2.391(2)
Eu01 O1 2.454(2)
Eu01 O2 2.459(2)
Eu01 O5 2.499(2)
Eu01 O4 2.525(2)
Eu01 O7 2.554(3)
Eu01 N6 2.568(3)
Eu01 N4 2.589(2)
Eu01 N2 2.591(2)
Eu01 O8 2.599(2)
Eu01 N10 2.882(3)
Eu01 N8 2.939(3)
N1 N2 1.356(4)
N5 N6 1.358(4)
N8 O6 1.224(3)
N8 O4 1.265(4)
N8 O5 1.274(4)
N9 O9 1.243(3)
N9 O7 1.258(4)
N9 O8 1.266(3)
N10 O3 1.218(4)
N10 O1 1.275(4)
N10 O2 1.288(4)
